data_7230900
loop_
_publ_author_name
'Verma, Vivek'
'Bannigan, Pauric'
'Lusi, Matteo'
'Crowley, Clare M.'
'Hudson, Sarah'
'Hodnett, Benjamin K.'
'Davern, Peter'

_publ_section_title
;
 The heterogeneous crystallization of a novel solvate of clozapine base in
 the presence of excipients
;
_journal_issue 31
_journal_name_full CrystEngComm
_journal_page_first 4370
_journal_paper_doi 10.1039/C8CE00663F
_journal_volume 20
_journal_year 2018
_chemical_formula_sum 'C19 H23 Cl N4 O'
_chemical_formula_weight 358.86
_chemical_name_common Clozapine
_space_group_crystal_system monoclinic
_space_group_IT_number 15
_space_group_name_Hall '-C 2yc'
_space_group_name_H-M_alt 'C 1 2/c 1'
_symmetry_space_group_name_Hall '-C 2yc'
_symmetry_space_group_name_H-M 'C 1 2/c 1'
_atom_sites_solution_hydrogens geom
_audit_creation_method SHELXL-2014/7
_audit_update_record
;
2017-11-02 deposited with the CCDC.
2018-06-14 downloaded from the CCDC.
;
_cell_angle_alpha 90
_cell_angle_beta 95.541(2)
_cell_angle_gamma 90
_cell_formula_units_Z 8
_cell_length_a 20.275(2)
_cell_length_b 10.7573(11)
_cell_length_c 17.3839(17)
_cell_measurement_reflns_used 234
_cell_measurement_temperature 298(2)
_cell_measurement_theta_max 20
_cell_measurement_theta_min 2
_cell_volume 3773.8(7)
_computing_structure_refinement 'SHELXL-2014/7 (Sheldrick, 2014)'
_diffrn_ambient_temperature 298(2)
_diffrn_measured_fraction_theta_full 0.980
_diffrn_measured_fraction_theta_max 0.981
_diffrn_measurement_device_type 'Bruker D8 Quest'
_diffrn_radiation_type MoK\a
_diffrn_radiation_wavelength 0.71073
_diffrn_reflns_av_R_equivalents 0.0192
_diffrn_reflns_av_unetI/netI 0.0119
_diffrn_reflns_Laue_measured_fraction_full 0.980
_diffrn_reflns_Laue_measured_fraction_max 0.981
_diffrn_reflns_limit_h_max 26
_diffrn_reflns_limit_h_min -26
_diffrn_reflns_limit_k_max 13
_diffrn_reflns_limit_k_min -14
_diffrn_reflns_limit_l_max 22
_diffrn_reflns_limit_l_min -22
_diffrn_reflns_number 32387
_diffrn_reflns_point_group_measured_fraction_full 0.980
_diffrn_reflns_point_group_measured_fraction_max 0.981
_diffrn_reflns_theta_full 25.242
_diffrn_reflns_theta_max 27.588
_diffrn_reflns_theta_min 3.852
_exptl_absorpt_coefficient_mu 0.217
_exptl_absorpt_correction_T_max 0.7456
_exptl_absorpt_correction_T_min 0.6997
_exptl_absorpt_correction_type multi-scan
_exptl_absorpt_process_details sadabs
_exptl_crystal_colour yellow
_exptl_crystal_density_diffrn 1.263
_exptl_crystal_description plate
_exptl_crystal_F_000 1520
_exptl_crystal_size_max 0.200
_exptl_crystal_size_mid 0.200
_exptl_crystal_size_min 0.100
_refine_diff_density_max 0.933
_refine_diff_density_min -0.888
_refine_diff_density_rms 0.079
_refine_ls_extinction_method none
_refine_ls_goodness_of_fit_ref 1.842
_refine_ls_hydrogen_treatment constr
_refine_ls_matrix_type full
_refine_ls_number_parameters 241
_refine_ls_number_reflns 4284
_refine_ls_number_restraints 0
_refine_ls_restrained_S_all 1.842
_refine_ls_R_factor_all 0.1085
_refine_ls_R_factor_gt 0.0979
_refine_ls_shift/su_max 0.000
_refine_ls_shift/su_mean 0.000
_refine_ls_structure_factor_coef Fsqd
_refine_ls_weighting_details 'w=1/[\s^2^(Fo^2^)+(0.2000P)^2^] where P=(Fo^2^+2Fc^2^)/3'
_refine_ls_weighting_scheme calc
_refine_ls_wR_factor_gt 0.3693
_refine_ls_wR_factor_ref 0.3919
_reflns_Friedel_coverage 0.000
_reflns_number_gt 3549
_reflns_number_total 4284
_reflns_threshold_expression 'I > 2\s(I)'
_cod_data_source_file c8ce00663f1.cif
_cod_data_source_block CPBRT
_cod_depositor_comments 'Adding full bibliography for 7230900--7230901.cif.'
_cod_original_cell_volume 3773.7(7)
_cod_database_code 7230900
_shelx_shelxl_version_number 2014/7
_shelx_space_group_comment
;
The symmetry employed for this shelxl refinement is uniquely defined
by the following loop, which should always be used as a source of
symmetry information in preference to the above space-group names.
They are only intended as comments.
;
_shelx_estimated_absorpt_t_min 0.958
_shelx_estimated_absorpt_t_max 0.979

loop_
_space_group_symop_operation_xyz
'x, y, z'
'-x, y, -z+1/2'
'x+1/2, y+1/2, z'
'-x+1/2, y+1/2, -z+1/2'
'-x, -y, -z'
'x, -y, z-1/2'
'-x+1/2, -y+1/2, -z'
'x+1/2, -y+1/2, z-1/2'

loop_
_atom_site_label
_atom_site_type_symbol
_atom_site_fract_x
_atom_site_fract_y
_atom_site_fract_z
_atom_site_U_iso_or_equiv
_atom_site_adp_type
_atom_site_occupancy
_atom_site_site_symmetry_order
_atom_site_calc_flag
_atom_site_refinement_flags_posn
_atom_site_refinement_flags_adp
_atom_site_refinement_flags_occupancy
_atom_site_disorder_assembly
_atom_site_disorder_group
N1 N 0.27685(10) 0.6717(2) 0.66060(11) 0.0508(6) Uani 1 1 d . . . . .
C2 C 0.29596(11) 0.6252(2) 0.59816(14) 0.0450(6) Uani 1 1 d . . . . .
C3 C 0.25673(11) 0.5444(2) 0.54269(13) 0.0472(6) Uani 1 1 d . . . . .
C4 C 0.25766(14) 0.5609(3) 0.46267(15) 0.0574(7) Uani 1 1 d . . . . .
H4 H 0.2799 0.6287 0.4443 0.069 Uiso 1 1 calc R U . . .
C5 C 0.22616(16) 0.4783(4) 0.41099(18) 0.0722(9) Uani 1 1 d . . . . .
H5 H 0.2263 0.4913 0.3581 0.087 Uiso 1 1 calc R U . . .
C6 C 0.19432(19) 0.3760(4) 0.4381(2) 0.0773(10) Uani 1 1 d . . . . .
H6 H 0.1758 0.3167 0.4035 0.093 Uiso 1 1 calc R U . . .
C7 C 0.18997(16) 0.3616(3) 0.5157(2) 0.0661(8) Uani 1 1 d . . . . .
H7 H 0.1669 0.2940 0.5330 0.079 Uiso 1 1 calc R U . . .
C8 C 0.21914(12) 0.4453(2) 0.56876(15) 0.0511(6) Uani 1 1 d . . . . .
N9 N 0.21120(12) 0.4323(2) 0.64756(14) 0.0612(7) Uani 1 1 d . . . . .
H9 H 0.2232 0.3664 0.6731 0.073 Uiso 1 1 calc R U . . .
C10 C 0.18219(12) 0.5346(3) 0.68206(14) 0.0533(7) Uani 1 1 d . . . . .
C11 C 0.12283(14) 0.5209(3) 0.71679(17) 0.0657(8) Uani 1 1 d . . . . .
H11 H 0.1018 0.4439 0.7153 0.079 Uiso 1 1 calc R U . . .
C12 C 0.09492(14) 0.6196(4) 0.75326(19) 0.0740(10) Uani 1 1 d . . . . .
H12 H 0.0563 0.6088 0.7774 0.089 Uiso 1 1 calc R U . . .
C13 C 0.12523(15) 0.7333(4) 0.75308(16) 0.0662(9) Uani 1 1 d . . . . .
C14 C 0.18457(13) 0.7498(3) 0.71972(14) 0.0572(7) Uani 1 1 d . . . . .
H14 H 0.2049 0.8274 0.7214 0.069 Uiso 1 1 calc R U . . .
C15 C 0.21308(12) 0.6516(3) 0.68427(13) 0.0497(6) Uani 1 1 d . . . . .
Cl16 Cl 0.09174(6) 0.85758(12) 0.80000(6) 0.0956(5) Uani 1 1 d . . . . .
N17 N 0.35683(10) 0.6604(2) 0.57700(13) 0.0500(6) Uani 1 1 d . . . . .
C18 C 0.39435(14) 0.7595(3) 0.61840(16) 0.0596(7) Uani 1 1 d . . . . .
H18A H 0.4254 0.7243 0.6585 0.072 Uiso 1 1 calc R U . . .
H18B H 0.3645 0.8143 0.6426 0.072 Uiso 1 1 calc R U . . .
C19 C 0.43148(14) 0.8320(3) 0.56175(19) 0.0605(7) Uani 1 1 d . . . . .
H19A H 0.4000 0.8725 0.5243 0.073 Uiso 1 1 calc R U . . .
H19B H 0.4579 0.8961 0.5893 0.073 Uiso 1 1 calc R U . . .
N20 N 0.47461(11) 0.7513(2) 0.52143(13) 0.0583(7) Uani 1 1 d . . . . .
C21 C 0.43668(14) 0.6534(3) 0.48200(16) 0.0566(7) Uani 1 1 d . . . . .
H21A H 0.4661 0.5990 0.4568 0.068 Uiso 1 1 calc R U . . .
H21B H 0.4052 0.6890 0.4425 0.068 Uiso 1 1 calc R U . . .
C22 C 0.39978(13) 0.5785(3) 0.53806(16) 0.0554(7) Uani 1 1 d . . . . .
H22A H 0.3735 0.5144 0.5103 0.067 Uiso 1 1 calc R U . . .
H22B H 0.4312 0.5384 0.5758 0.067 Uiso 1 1 calc R U . . .
C23 C 0.51034(19) 0.8241(4) 0.4669(2) 0.0811(10) Uani 1 1 d . . . . .
H23A H 0.5398 0.7705 0.4423 0.122 Uiso 1 1 calc R U . . .
H23B H 0.5354 0.8885 0.4944 0.122 Uiso 1 1 calc R U . . .
H23C H 0.4791 0.8607 0.4285 0.122 Uiso 1 1 calc R U . . .
O1A O 0.3537(3) 0.7133(4) 0.8019(3) 0.1468(18) Uani 0.541(11) 1 d . . P A 1
H1A H 0.3367 0.6931 0.7590 0.176 Uiso 0.541(11) 1 calc R U P A 1
C1A C 0.3989(3) 0.6168(5) 0.8319(3) 0.0643(19) Uani 0.541(11) 1 d . . P A 1
H1A1 H 0.4351 0.6111 0.8004 0.097 Uiso 0.541(11) 1 calc R U P A 1
H1A2 H 0.3759 0.5388 0.8312 0.097 Uiso 0.541(11) 1 calc R U P A 1
H1A3 H 0.4156 0.6368 0.8840 0.097 Uiso 0.541(11) 1 calc R U P A 1
O1B O 0.3537(3) 0.7133(4) 0.8019(3) 0.1468(18) Uani 0.459(11) 1 d . . P A 2
H1B H 0.3646 0.7482 0.7631 0.176 Uiso 0.459(11) 1 calc R U P A 2
C1B C 0.4111(4) 0.7224(9) 0.8678(6) 0.101(4) Uani 0.459(11) 1 d . . P A 2
H1B1 H 0.4065 0.7975 0.8966 0.151 Uiso 0.459(11) 1 calc R U P A 2
H1B2 H 0.4528 0.7232 0.8458 0.151 Uiso 0.459(11) 1 calc R U P A 2
H1B3 H 0.4095 0.6520 0.9015 0.151 Uiso 0.459(11) 1 calc R U P A 2

loop_
_atom_site_aniso_label
_atom_site_aniso_U_11
_atom_site_aniso_U_22
_atom_site_aniso_U_33
_atom_site_aniso_U_23
_atom_site_aniso_U_13
_atom_site_aniso_U_12
N1 0.0397(10) 0.0720(13) 0.0413(10) 0.0019(9) 0.0066(8) -0.0080(9)
C2 0.0370(11) 0.0556(12) 0.0427(12) 0.0082(9) 0.0061(9) -0.0009(9)
C3 0.0405(11) 0.0595(13) 0.0413(11) 0.0060(9) 0.0024(9) 0.0001(9)
C4 0.0514(13) 0.0763(17) 0.0440(13) 0.0070(11) 0.0029(10) -0.0003(12)
C5 0.0650(17) 0.103(2) 0.0472(14) -0.0073(14) -0.0006(12) 0.0020(17)
C6 0.0689(19) 0.090(2) 0.070(2) -0.0175(16) -0.0080(15) -0.0071(17)
C7 0.0541(15) 0.0666(16) 0.077(2) -0.0048(13) 0.0022(14) -0.0095(12)
C8 0.0419(12) 0.0562(13) 0.0543(14) 0.0054(10) -0.0003(10) 0.0000(10)
N9 0.0586(13) 0.0652(14) 0.0601(14) 0.0223(11) 0.0062(10) -0.0030(11)
C10 0.0406(11) 0.0773(16) 0.0417(12) 0.0165(11) 0.0031(9) -0.0065(11)
C11 0.0472(14) 0.098(2) 0.0522(14) 0.0172(14) 0.0077(11) -0.0164(14)
C12 0.0428(14) 0.123(3) 0.0580(16) 0.0202(16) 0.0144(12) -0.0035(15)
C13 0.0505(14) 0.105(2) 0.0442(13) 0.0091(13) 0.0118(11) 0.0137(15)
C14 0.0474(13) 0.0824(18) 0.0426(13) 0.0075(11) 0.0076(10) -0.0009(12)
C15 0.0387(12) 0.0761(15) 0.0345(11) 0.0086(9) 0.0039(8) -0.0045(10)
Cl16 0.0931(8) 0.1183(9) 0.0817(8) 0.0116(5) 0.0410(6) 0.0358(6)
N17 0.0401(11) 0.0582(12) 0.0534(12) -0.0038(8) 0.0136(9) -0.0048(8)
C18 0.0491(14) 0.0765(18) 0.0548(14) -0.0067(12) 0.0132(11) -0.0148(12)
C19 0.0482(14) 0.0619(15) 0.0731(18) -0.0013(12) 0.0148(13) -0.0101(11)
N20 0.0408(11) 0.0755(15) 0.0603(14) 0.0118(11) 0.0139(9) -0.0056(10)
C21 0.0457(13) 0.0728(16) 0.0535(14) 0.0034(11) 0.0161(11) 0.0030(11)
C22 0.0471(13) 0.0610(14) 0.0598(15) 0.0056(11) 0.0130(11) 0.0052(11)
C23 0.0671(19) 0.100(2) 0.081(2) 0.0182(19) 0.0324(17) -0.0111(18)
O1A 0.178(5) 0.132(3) 0.123(3) -0.032(3) -0.024(3) 0.043(3)
C1A 0.069(3) 0.062(3) 0.057(3) -0.002(2) -0.017(2) 0.011(2)
O1B 0.178(5) 0.132(3) 0.123(3) -0.032(3) -0.024(3) 0.043(3)
C1B 0.074(5) 0.093(6) 0.126(7) -0.058(5) -0.043(5) 0.040(4)

loop_
_atom_type_symbol
_atom_type_description
_atom_type_scat_dispersion_real
_atom_type_scat_dispersion_imag
_atom_type_scat_source
C C 0.0033 0.0016 'International Tables Vol C Tables 4.2.6.8 and 6.1.1.4'
H H 0.0000 0.0000 'International Tables Vol C Tables 4.2.6.8 and 6.1.1.4'
N N 0.0061 0.0033 'International Tables Vol C Tables 4.2.6.8 and 6.1.1.4'
O O 0.0106 0.0060 'International Tables Vol C Tables 4.2.6.8 and 6.1.1.4'
Cl Cl 0.1484 0.1585 'International Tables Vol C Tables 4.2.6.8 and 6.1.1.4'

loop_
_geom_angle_atom_site_label_1
_geom_angle_atom_site_label_2
_geom_angle_atom_site_label_3
_geom_angle
C2 N1 C15 123.0(2)
N1 C2 N17 118.0(2)
N1 C2 C3 126.4(2)
N17 C2 C3 115.4(2)
C4 C3 C8 118.2(2)
C4 C3 C2 121.1(2)
C8 C3 C2 120.7(2)
C5 C4 C3 121.0(3)
C5 C4 H4 119.5
C3 C4 H4 119.5
C4 C5 C6 119.6(3)
C4 C5 H5 120.2
C6 C5 H5 120.2
C7 C6 C5 120.2(3)
C7 C6 H6 119.9
C5 C6 H6 119.9
C6 C7 C8 121.4(3)
C6 C7 H7 119.3
C8 C7 H7 119.3
C7 C8 N9 120.4(3)
C7 C8 C3 119.2(3)
N9 C8 C3 120.4(2)
C8 N9 C10 115.5(2)
C8 N9 H9 122.2
C10 N9 H9 122.2
C15 C10 C11 118.7(3)
C15 C10 N9 120.5(2)
C11 C10 N9 120.7(3)
C12 C11 C10 121.4(3)
C12 C11 H11 119.3
C10 C11 H11 119.3
C13 C12 C11 118.7(3)
C13 C12 H12 120.6
C11 C12 H12 120.6
C12 C13 C14 121.3(3)
C12 C13 Cl16 119.4(2)
C14 C13 Cl16 119.2(3)
C15 C14 C13 120.3(3)
C15 C14 H14 119.9
C13 C14 H14 119.9
C14 C15 C10 119.6(2)
C14 C15 N1 116.7(2)
C10 C15 N1 123.2(3)
C2 N17 C22 123.5(2)
C2 N17 C18 120.6(2)
C22 N17 C18 111.5(2)
N17 C18 C19 108.9(2)
N17 C18 H18A 109.9
C19 C18 H18A 109.9
N17 C18 H18B 109.9
C19 C18 H18B 109.9
H18A C18 H18B 108.3
N20 C19 C18 111.4(2)
N20 C19 H19A 109.3
C18 C19 H19A 109.3
N20 C19 H19B 109.3
C18 C19 H19B 109.3
H19A C19 H19B 108.0
C21 N20 C19 110.3(2)
C21 N20 C23 110.9(3)
C19 N20 C23 110.3(3)
N20 C21 C22 110.9(2)
N20 C21 H21A 109.5
C22 C21 H21A 109.5
N20 C21 H21B 109.5
C22 C21 H21B 109.5
H21A C21 H21B 108.0
N17 C22 C21 109.4(2)
N17 C22 H22A 109.8
C21 C22 H22A 109.8
N17 C22 H22B 109.8
C21 C22 H22B 109.8
H22A C22 H22B 108.2
N20 C23 H23A 109.5
N20 C23 H23B 109.5
H23A C23 H23B 109.5
N20 C23 H23C 109.5
H23A C23 H23C 109.5
H23B C23 H23C 109.5
C1A O1A H1A 109.5
O1A C1A H1A1 109.5
O1A C1A H1A2 109.5
H1A1 C1A H1A2 109.5
O1A C1A H1A3 109.5
H1A1 C1A H1A3 109.5
H1A2 C1A H1A3 109.5
C1B O1B H1B 109.5
O1B C1B H1B1 109.5
O1B C1B H1B2 109.5
H1B1 C1B H1B2 109.5
O1B C1B H1B3 109.5
H1B1 C1B H1B3 109.5
H1B2 C1B H1B3 109.5

loop_
_geom_bond_atom_site_label_1
_geom_bond_atom_site_label_2
_geom_bond_distance
N1 C2 1.289(3)
N1 C15 1.411(3)
C2 N17 1.375(3)
C2 C3 1.473(3)
C3 C4 1.404(3)
C3 C8 1.410(3)
C4 C5 1.376(4)
C4 H4 0.9300
C5 C6 1.382(5)
C5 H5 0.9300
C6 C7 1.369(5)
C6 H6 0.9300
C7 C8 1.381(4)
C7 H7 0.9300
C8 N9 1.401(4)
N9 C10 1.409(4)
N9 H9 0.8600
C10 C15 1.405(4)
C10 C11 1.406(4)
C11 C12 1.385(5)
C11 H11 0.9300
C12 C13 1.369(5)
C12 H12 0.9300
C13 C14 1.397(4)
C13 Cl16 1.738(4)
C14 C15 1.378(4)
C14 H14 0.9300
N17 C22 1.452(3)
N17 C18 1.458(4)
C18 C19 1.513(4)
C18 H18A 0.9700
C18 H18B 0.9700
C19 N20 1.459(4)
C19 H19A 0.9700
C19 H19B 0.9700
N20 C21 1.438(4)
N20 C23 1.473(4)
C21 C22 1.517(4)
C21 H21A 0.9700
C21 H21B 0.9700
C22 H22A 0.9700
C22 H22B 0.9700
C23 H23A 0.9600
C23 H23B 0.9600
C23 H23C 0.9600
O1A C1A 1.448(7)
O1A H1A 0.8200
C1A H1A1 0.9600
C1A H1A2 0.9600
C1A H1A3 0.9600
O1B C1B 1.556(8)
O1B H1B 0.8200
C1B H1B1 0.9600
C1B H1B2 0.9600
C1B H1B3 0.9600
